data_4340628
loop_
_publ_author_name
'Liu, Xiangyu'
'Cen, Peipei'
'Li, Hui'
'Ke, Hongshan'
'Zhang, Sheng'
'Wei, Qing'
'Xie, Gang'
'Chen, Sanping'
'Gao, Shengli'

_publ_section_title
;
 Solvent-Induced Syntheses, Crystal Structures, Magnetic Properties, and
 Single-Crystal-to-Single-Crystal Transformation of Azido-Cu(II)
 Coordination Polymers with 2-Naphthoic Acid as Co-ligand.
;
_journal_issue 15
_journal_name_full 'Inorganic chemistry'
_journal_page_first 8088
_journal_paper_doi 10.1021/ic5010769
_journal_volume 53
_journal_year 2014
_chemical_formula_sum 'C11 H7 Cu N3 O2'
_chemical_formula_weight 276.74
_chemical_name_systematic
; 
 ? 
;
_space_group_IT_number 19
_symmetry_cell_setting orthorhombic
_symmetry_space_group_name_Hall 'P 2ac 2ab'
_symmetry_space_group_name_H-M 'P 21 21 21'
_atom_sites_solution_hydrogens geom
_atom_sites_solution_primary direct
_atom_sites_solution_secondary difmap
_audit_creation_method SHELXL-97
_cell_angle_alpha 90.00
_cell_angle_beta 90.00
_cell_angle_gamma 90.00
_cell_formula_units_Z 4
_cell_length_a 5.0621(17)
_cell_length_b 6.579(2)
_cell_length_c 31.087(10)
_cell_measurement_reflns_used 427
_cell_measurement_temperature 296(2)
_cell_measurement_theta_max 15.55
_cell_measurement_theta_min 2.62
_cell_volume 1035.3(6)
_computing_structure_refinement 'SHELXL-97 (Sheldrick, 1997)'
_computing_structure_solution 'SHELXS-97 (Sheldrick, 1990)'
_diffrn_ambient_temperature 296(2)
_diffrn_measured_fraction_theta_full 0.997
_diffrn_measured_fraction_theta_max 0.997
_diffrn_measurement_device_type 'Bruker APEX-II CCD'
_diffrn_measurement_method '\f and \w scans'
_diffrn_radiation_monochromator graphite
_diffrn_radiation_source 'fine-focus sealed tube'
_diffrn_radiation_type MoK\a
_diffrn_radiation_wavelength 0.71073
_diffrn_reflns_av_R_equivalents 0.1170
_diffrn_reflns_av_sigmaI/netI 0.1610
_diffrn_reflns_limit_h_max 6
_diffrn_reflns_limit_h_min -4
_diffrn_reflns_limit_k_max 8
_diffrn_reflns_limit_k_min -6
_diffrn_reflns_limit_l_max 38
_diffrn_reflns_limit_l_min -38
_diffrn_reflns_number 5629
_diffrn_reflns_theta_full 26.30
_diffrn_reflns_theta_max 26.30
_diffrn_reflns_theta_min 1.31
_exptl_absorpt_coefficient_mu 2.100
_exptl_absorpt_correction_T_max 0.685
_exptl_absorpt_correction_T_min 0.580
_exptl_absorpt_correction_type multi-scan
_exptl_absorpt_process_details sadabs
_exptl_crystal_colour green
_exptl_crystal_density_diffrn 1.775
_exptl_crystal_density_method 'not measured'
_exptl_crystal_description flakiness
_exptl_crystal_F_000 556
_exptl_crystal_size_max 0.3
_exptl_crystal_size_mid 0.22
_exptl_crystal_size_min 0.18
_refine_diff_density_max 0.895
_refine_diff_density_min -1.123
_refine_diff_density_rms 0.425
_refine_ls_abs_structure_details 'Flack H D (1983), Acta Cryst. A39, 876-881'
_refine_ls_abs_structure_Flack 0.68(8)
_refine_ls_extinction_method none
_refine_ls_goodness_of_fit_ref 1.000
_refine_ls_hydrogen_treatment mixed
_refine_ls_matrix_type full
_refine_ls_number_parameters 154
_refine_ls_number_reflns 2097
_refine_ls_number_restraints 0
_refine_ls_restrained_S_all 1.000
_refine_ls_R_factor_all 0.1541
_refine_ls_R_factor_gt 0.0662
_refine_ls_shift/su_max 0.000
_refine_ls_shift/su_mean 0.000
_refine_ls_structure_factor_coef Fsqd
_refine_ls_weighting_details 'calc w=1/[\s^2^(Fo^2^)+(0.0780P)^2^+0.1500P] where P=(Fo^2^+2Fc^2^)/3'
_refine_ls_weighting_scheme calc
_refine_ls_wR_factor_gt 0.1392
_refine_ls_wR_factor_ref 0.1977
_reflns_number_gt 1035
_reflns_number_total 2097
_reflns_threshold_expression >2sigma(I)
_cod_data_source_file ic5010769_si_003.cif
_cod_data_source_block xb6736
_cod_depositor_comments
;
The following automatic conversions were performed:

'_symmetry_cell_setting' value 'Orthorhombic' changed to
'orthorhombic' according to
/usr/data/users/saulius/crontab/automatic-downloads/current/ACS/lib/dictionaries/cif_core.dic
dictionary named 'cif_core.dic' version 2.4.2 from 2011-04-26.

Automatic conversion script
Id: cif_fix_values 2281 2013-09-26 08:29:07Z andrius 
;
_cod_original_sg_symbol_H-M 'P2(1)2(1)2(1) '
_cod_database_code 4340628

loop_
_symmetry_equiv_pos_as_xyz
'x, y, z'
'-x+1/2, -y, z+1/2'
'-x, y+1/2, -z+1/2'
'x+1/2, -y+1/2, -z'

loop_
_atom_site_label
_atom_site_type_symbol
_atom_site_fract_x
_atom_site_fract_y
_atom_site_fract_z
_atom_site_U_iso_or_equiv
_atom_site_adp_type
_atom_site_occupancy
_atom_site_symmetry_multiplicity
_atom_site_calc_flag
_atom_site_refinement_flags
Cu1 Cu 0.01714(18) 0.20159(12) 0.25124(4) 0.0384(2) Uani 1 1 d .
N1 N 0.2206(12) 0.4586(9) 0.2494(3) 0.0427(17) Uani 1 1 d .
N2 N 0.4276(15) 0.4688(10) 0.2294(2) 0.045(2) Uani 1 1 d .
C3 C 0.5783(18) 0.1036(13) 0.1334(3) 0.044(2) Uani 1 1 d .
H3 H 0.5738 0.2196 0.1505 0.053 Uiso 1 1 calc R
O1 O 0.1928(12) 0.1200(9) 0.19941(19) 0.0460(18) Uani 1 1 d .
C5 C 0.4153(16) -0.0588(13) 0.1436(3) 0.040(2) Uani 1 1 d .
O2 O -0.1513(13) 0.2816(8) 0.30403(19) 0.0470(18) Uani 1 1 d .
C7 C 0.2392(16) -0.0498(16) 0.1823(3) 0.046(3) Uani 1 1 d .
C8 C 0.7473(17) 0.0976(14) 0.0986(3) 0.042(3) Uani 1 1 d .
C9 C 0.9357(18) -0.0800(15) 0.0376(3) 0.055(3) Uani 1 1 d .
H9 H 0.9439 -0.1934 0.0198 0.066 Uiso 1 1 calc R
C10 C 0.7543(18) -0.0784(15) 0.0733(3) 0.047(3) Uani 1 1 d .
C11 C 1.094(2) 0.0807(16) 0.0296(3) 0.061(3) Uani 1 1 d .
H11 H 1.2078 0.0770 0.0062 0.073 Uiso 1 1 calc R
C12 C 0.584(2) -0.2435(14) 0.0830(3) 0.049(3) Uani 1 1 d .
H12 H 0.5815 -0.3570 0.0652 0.059 Uiso 1 1 calc R
C13 C 1.089(2) 0.2491(17) 0.0555(3) 0.069(3) Uani 1 1 d .
H13 H 1.2024 0.3570 0.0496 0.082 Uiso 1 1 calc R
C15 C 0.426(2) -0.2367(14) 0.1181(3) 0.051(3) Uani 1 1 d .
H15 H 0.3241 -0.3491 0.1254 0.062 Uiso 1 1 calc R
N3 N 0.6225(15) 0.4800(12) 0.2114(3) 0.058(3) Uani 1 1 d .
C17 C 0.923(2) 0.2616(14) 0.0897(3) 0.050(3) Uani 1 1 d .
H17 H 0.9239 0.3763 0.1072 0.060 Uiso 1 1 calc R

loop_
_atom_site_aniso_label
_atom_site_aniso_U_11
_atom_site_aniso_U_22
_atom_site_aniso_U_33
_atom_site_aniso_U_23
_atom_site_aniso_U_13
_atom_site_aniso_U_12
Cu1 0.0308(4) 0.0297(4) 0.0547(5) 0.0000(6) 0.0103(7) -0.0013(4)
N1 0.034(3) 0.028(3) 0.066(4) -0.007(5) 0.015(5) -0.004(3)
N2 0.047(5) 0.031(4) 0.057(4) 0.002(3) 0.000(4) -0.001(4)
C3 0.044(5) 0.043(5) 0.046(5) -0.006(4) 0.000(5) 0.007(5)
O1 0.045(4) 0.037(3) 0.056(4) -0.004(3) 0.019(3) -0.005(3)
C5 0.031(4) 0.039(5) 0.050(5) -0.001(4) 0.006(4) 0.003(4)
O2 0.053(4) 0.032(3) 0.056(4) -0.004(3) 0.012(3) -0.005(3)
C7 0.020(4) 0.057(6) 0.060(6) 0.003(6) 0.000(4) -0.006(5)
C8 0.035(5) 0.053(6) 0.039(5) -0.002(5) 0.003(4) 0.002(5)
C9 0.041(6) 0.072(7) 0.053(6) -0.014(5) 0.011(5) -0.004(6)
C10 0.042(5) 0.065(7) 0.035(5) -0.002(5) 0.001(4) -0.006(5)
C11 0.045(6) 0.073(7) 0.064(7) -0.005(6) 0.014(5) 0.006(6)
C12 0.054(6) 0.047(6) 0.045(5) -0.004(4) 0.002(5) 0.007(5)
C13 0.053(7) 0.095(8) 0.058(6) 0.039(6) 0.003(5) -0.006(6)
C15 0.049(6) 0.050(6) 0.055(6) 0.001(5) -0.001(5) -0.004(5)
N3 0.024(4) 0.067(6) 0.083(6) -0.006(5) 0.001(5) -0.003(4)
C17 0.046(6) 0.055(6) 0.049(6) 0.001(5) 0.006(5) -0.002(5)

loop_
_atom_type_symbol
_atom_type_description
_atom_type_scat_dispersion_real
_atom_type_scat_dispersion_imag
_atom_type_scat_source
C C 0.0033 0.0016 'International Tables Vol C Tables 4.2.6.8 and 6.1.1.4'
H H 0.0000 0.0000 'International Tables Vol C Tables 4.2.6.8 and 6.1.1.4'
N N 0.0061 0.0033 'International Tables Vol C Tables 4.2.6.8 and 6.1.1.4'
O O 0.0106 0.0060 'International Tables Vol C Tables 4.2.6.8 and 6.1.1.4'
Cu Cu 0.3201 1.2651 'International Tables Vol C Tables 4.2.6.8 and 6.1.1.4'

loop_
_geom_angle_atom_site_label_1
_geom_angle_atom_site_label_2
_geom_angle_atom_site_label_3
_geom_angle
_geom_angle_site_symmetry_1
_geom_angle_site_symmetry_3
O1 Cu1 O2 178.6(3) . .
O1 Cu1 N1 88.5(3) . .
O2 Cu1 N1 91.2(3) . .
O1 Cu1 N1 92.7(3) . 3_545
O2 Cu1 N1 87.7(3) . 3_545
N1 Cu1 N1 173.95(18) . 3_545
N2 N1 Cu1 120.5(5) . .
N2 N1 Cu1 117.9(5) . 3
Cu1 N1 Cu1 111.7(3) . 3
N3 N2 N1 178.7(10) . .
C8 C3 C5 121.7(8) . .
C8 C3 H3 119.1 . .
C5 C3 H3 119.1 . .
C7 O1 Cu1 133.6(6) . .
C3 C5 C15 119.1(8) . .
C3 C5 C7 120.5(8) . .
C15 C5 C7 120.4(8) . .
C7 O2 Cu1 132.8(6) 3 .
O1 C7 O2 124.7(8) . 3_545
O1 C7 C5 119.0(8) . .
O2 C7 C5 116.2(8) 3_545 .
C3 C8 C10 118.7(8) . .
C3 C8 C17 121.2(8) . .
C10 C8 C17 120.1(8) . .
C11 C9 C10 121.0(9) . .
C11 C9 H9 119.5 . .
C10 C9 H9 119.5 . .
C8 C10 C12 119.9(8) . .
C8 C10 C9 117.0(9) . .
C12 C10 C9 123.0(9) . .
C9 C11 C13 121.0(10) . .
C9 C11 H11 119.5 . .
C13 C11 H11 119.5 . .
C15 C12 C10 120.3(8) . .
C15 C12 H12 119.8 . .
C10 C12 H12 119.8 . .
C17 C13 C11 121.3(10) . .
C17 C13 H13 119.4 . .
C11 C13 H13 119.4 . .
C12 C15 C5 120.1(9) . .
C12 C15 H15 119.9 . .
C5 C15 H15 119.9 . .
C13 C17 C8 119.6(9) . .
C13 C17 H17 120.2 . .
C8 C17 H17 120.2 . .

loop_
_geom_bond_atom_site_label_1
_geom_bond_atom_site_label_2
_geom_bond_distance
_geom_bond_site_symmetry_2
Cu1 O1 1.917(6) .
Cu1 O2 1.923(6) .
Cu1 N1 1.981(6) .
Cu1 N1 2.001(6) 3_545
N1 N2 1.221(9) .
N1 Cu1 2.001(6) 3
N2 N3 1.136(10) .
C3 C8 1.381(11) .
C3 C5 1.386(12) .
C3 H3 0.9300 .
O1 C7 1.258(11) .
C5 C15 1.415(12) .
C5 C7 1.499(12) .
O2 C7 1.268(11) 3
C7 O2 1.268(11) 3_545
C8 C10 1.400(12) .
C8 C17 1.426(12) .
C9 C11 1.349(13) .
C9 C10 1.440(12) .
C9 H9 0.9300 .
C10 C12 1.418(13) .
C11 C13 1.370(14) .
C11 H11 0.9300 .
C12 C15 1.355(13) .
C12 H12 0.9300 .
C13 C17 1.357(14) .
C13 H13 0.9300 .
C15 H15 0.9300 .
C17 H17 0.9300 .
